data_1574283
loop_
_publ_author_name
'Cao, Qiuhui'
'Yang, Yuntian'
'Mei, Yiwen'
'Ji, Minghui'
'Wang, Fei'
'Feng, Xiaoming'
'Cao, Weidi'

_publ_section_title
;
 Catalytic asymmetric construction of 1,5-remote Si- and C-stereocenters
 via desymmetrizing ene reaction of bis(methallyl)silanes
;
_journal_issue 19
_journal_name_full 'Chemical Science'
_journal_page_first 8454
_journal_page_last 8459
_journal_paper_doi 10.1039/D5SC01054C
_journal_volume 16
_journal_year 2025
_chemical_absolute_configuration ad
_chemical_formula_moiety '2(C35 H34 Br N3 O2 Si)'
_chemical_formula_sum 'C70 H68 Br2 N6 O4 Si2'
_chemical_formula_weight 1273.30
_space_group_crystal_system monoclinic
_space_group_IT_number 4
_space_group_name_Hall 'P 2yb'
_space_group_name_H-M_alt 'P 1 21 1'
_atom_sites_solution_hydrogens mixed
_atom_sites_solution_primary dual
_atom_sites_solution_secondary difmap
_audit_creation_method SHELXL-2019/1
_audit_update_record
;
2024-10-25 deposited with the CCDC.	2025-03-28 downloaded from the CCDC.
;
_cell_angle_alpha 90
_cell_angle_beta 97.8910(10)
_cell_angle_gamma 90
_cell_formula_units_Z 2
_cell_length_a 7.1097(2)
_cell_length_b 31.4596(10)
_cell_length_c 14.5274(4)
_cell_measurement_reflns_used 9758
_cell_measurement_temperature 143(2)
_cell_measurement_theta_max 68.33
_cell_measurement_theta_min 3.07
_cell_volume 3218.55(16)
_computing_cell_refinement 'Bruker SAINT'
_computing_data_collection 'Bruker APEX5'
_computing_data_reduction 'Bruker SAINT'
_computing_molecular_graphics 'Bruker SHELXTL'
_computing_publication_material 'Bruker SHELXTL'
_computing_structure_refinement 'SHELXL-2019/1 (Sheldrick, 2019)'
_computing_structure_solution 'SHELXT (Sheldrick 2008)'
_diffrn_ambient_temperature 143(2)
_diffrn_measured_fraction_theta_full 0.999
_diffrn_measured_fraction_theta_max 0.997
_diffrn_measurement_device_type 'Bruker D8 Venture Photon II'
_diffrn_measurement_method '\f and \w scans'
_diffrn_radiation_type CuK\a
_diffrn_radiation_wavelength 1.54178
_diffrn_reflns_av_R_equivalents 0.0504
_diffrn_reflns_av_unetI/netI 0.0500
_diffrn_reflns_Laue_measured_fraction_full 0.999
_diffrn_reflns_Laue_measured_fraction_max 0.997
_diffrn_reflns_limit_h_max 8
_diffrn_reflns_limit_h_min -7
_diffrn_reflns_limit_k_max 37
_diffrn_reflns_limit_k_min -37
_diffrn_reflns_limit_l_max 17
_diffrn_reflns_limit_l_min -17
_diffrn_reflns_number 38344
_diffrn_reflns_point_group_measured_fraction_full 0.995
_diffrn_reflns_point_group_measured_fraction_max 0.992
_diffrn_reflns_theta_full 67.679
_diffrn_reflns_theta_max 68.437
_diffrn_reflns_theta_min 3.071
_exptl_absorpt_coefficient_mu 2.369
_exptl_absorpt_correction_T_max 0.8689
_exptl_absorpt_correction_T_min 0.3737
_exptl_absorpt_correction_type numerical
_exptl_absorpt_process_details 'SADABS (Krause et al., 2015)'
_exptl_crystal_colour colourless
_exptl_crystal_density_diffrn 1.314
_exptl_crystal_description rod
_exptl_crystal_F_000 1320
_exptl_crystal_recrystallization_method 'Re-crystallisation from solvent: THF, PE'
_exptl_crystal_size_max 0.652
_exptl_crystal_size_mid 0.142
_exptl_crystal_size_min 0.140
_refine_diff_density_max 0.826
_refine_diff_density_min -0.324
_refine_diff_density_rms 0.071
_refine_ls_abs_structure_details
; 
 Flack x determined using 5379 quotients [(I+)-(I-)]/[(I+)+(I-)] 
 (Parsons, Flack and Wagner, Acta Cryst. B69 (2013) 249-259). 
;
_refine_ls_abs_structure_Flack 0.042(5)
_refine_ls_extinction_method none
_refine_ls_goodness_of_fit_ref 1.058
_refine_ls_hydrogen_treatment mixed
_refine_ls_matrix_type full
_refine_ls_number_parameters 791
_refine_ls_number_reflns 11760
_refine_ls_number_restraints 23
_refine_ls_restrained_S_all 1.060
_refine_ls_R_factor_all 0.0436
_refine_ls_R_factor_gt 0.0428
_refine_ls_shift/su_max 0.001
_refine_ls_shift/su_mean 0.000
_refine_ls_structure_factor_coef Fsqd
_refine_ls_weighting_details 'w=1/[\s^2^(Fo^2^)+(0.0729P)^2^+1.0447P] where P=(Fo^2^+2Fc^2^)/3'
_refine_ls_weighting_scheme calc
_refine_ls_wR_factor_gt 0.1164
_refine_ls_wR_factor_ref 0.1170
_reflns_Friedel_coverage 0.953
_reflns_Friedel_fraction_full 0.991
_reflns_Friedel_fraction_max 0.988
_reflns_number_gt 11527
_reflns_number_total 11760
_reflns_threshold_expression 'I > 2\s(I)'
_cod_data_source_file d5sc01054c2.cif
_cod_data_source_block gsl032
_cod_depositor_comments 'Adding full bibliography for 1574283--1574284.cif.'
_cod_original_sg_symbol_H-M 'P 21'
_cod_database_code 1574283
_shelx_shelxl_version_number 2019/1
_shelx_space_group_comment
; 
The symmetry employed for this shelxl refinement is uniquely defined 
by the following loop, which should always be used as a source of 
symmetry information in preference to the above space-group names. 
They are only intended as comments. 
;
_shelx_estimated_absorpt_t_min 0.307
_shelx_estimated_absorpt_t_max 0.733

loop_
_space_group_symop_operation_xyz
'x, y, z'
'-x, y+1/2, -z'

loop_
_atom_site_label
_atom_site_type_symbol
_atom_site_fract_x
_atom_site_fract_y
_atom_site_fract_z
_atom_site_U_iso_or_equiv
_atom_site_adp_type
_atom_site_occupancy
_atom_site_site_symmetry_order
_atom_site_calc_flag
_atom_site_refinement_flags_posn
_atom_site_refinement_flags_adp
_atom_site_refinement_flags_occupancy
_atom_site_disorder_assembly
_atom_site_disorder_group
Br1A Br -0.03465(7) 0.63043(2) -0.15132(3) 0.04519(15) Uani 1 1 d . . . . .
Si1A Si 0.2400(3) 0.39539(5) 0.11401(11) 0.0499(4) Uani 1 1 d . . . . .
O1A O -0.1315(5) 0.48998(11) 0.2972(2) 0.0330(7) Uani 1 1 d D . . . .
H1OA H -0.234(6) 0.4963(19) 0.317(4) 0.036(15) Uiso 1 1 d D . . . .
O2A O 0.1588(4) 0.63143(10) 0.32180(19) 0.0294(6) Uani 1 1 d . . . . .
N1A N 0.0991(5) 0.55688(11) 0.3999(2) 0.0266(7) Uani 1 1 d . . . . .
N2A N 0.0608(5) 0.56284(11) 0.3051(2) 0.0266(7) Uani 1 1 d D . . . .
H2NA H -0.010(6) 0.5446(13) 0.269(3) 0.023(11) Uiso 1 1 d D . . . .
N3A N 0.2176(7) 0.50518(15) 0.9078(3) 0.0421(10) Uani 1 1 d . . . . .
C1A C 0.0769(6) 0.51887(13) 0.4311(3) 0.0254(8) Uani 1 1 d . . . . .
C2A C 0.0171(6) 0.47975(14) 0.3715(3) 0.0296(8) Uani 1 1 d . . . . .
H2AA H -0.031163 0.457619 0.411815 0.035 Uiso 1 1 calc R U . . .
C3A C 0.1855(7) 0.46147(15) 0.3301(3) 0.0367(10) Uani 1 1 d . . . . .
H3AA H 0.218694 0.480805 0.280977 0.044 Uiso 1 1 calc R U . . .
H3AB H 0.296657 0.459635 0.379062 0.044 Uiso 1 1 calc R U . . .
C4A C 0.1417(10) 0.41748(18) 0.2887(4) 0.0535(15) Uani 1 1 d . . . . .
C5A C 0.0586(10) 0.4132(2) 0.1870(5) 0.0568(15) Uani 1 1 d . . . . .
H5AA H 0.006331 0.441007 0.163959 0.068 Uiso 1 1 calc R U . . .
H5AB H -0.047080 0.392490 0.181281 0.068 Uiso 1 1 calc R U . . .
C6A C 0.1636(17) 0.3840(2) 0.3399(6) 0.084(3) Uani 1 1 d . . . . .
H6AA H 0.127845 0.356947 0.313992 0.125 Uiso 1 1 calc R U . . .
H6AB H 0.215375 0.386265 0.403526 0.125 Uiso 1 1 calc R U . . .
C7A C 0.4522(13) 0.4325(2) 0.1349(6) 0.073(2) Uani 1 1 d . . . . .
H7AA H 0.415967 0.460648 0.109648 0.110 Uiso 1 1 calc R U . . .
H7AB H 0.555771 0.421139 0.104142 0.110 Uiso 1 1 calc R U . . .
H7AC H 0.494415 0.434817 0.201868 0.110 Uiso 1 1 calc R U . . .
C8A C 0.141(2) 0.4000(3) -0.0107(6) 0.103(4) Uani 1 1 d D . . . .
H8AA H 0.002545 0.394503 -0.015298 0.123 Uiso 1 1 calc R U . . .
H8AB H 0.155278 0.430037 -0.028745 0.123 Uiso 1 1 calc R U . . .
C9A C 0.2137(15) 0.3733(2) -0.0828(5) 0.074(2) Uani 1 1 d D . . . .
C10A C 0.4190(18) 0.3699(4) -0.0840(8) 0.106(4) Uani 1 1 d D . . . .
H10A H 0.444225 0.348644 -0.130107 0.159 Uiso 1 1 calc R U . . .
H10B H 0.481007 0.361224 -0.022398 0.159 Uiso 1 1 calc R U . . .
H10C H 0.469148 0.397499 -0.100211 0.159 Uiso 1 1 calc R U . . .
C11A C 0.095(2) 0.3505(4) -0.1444(7) 0.109(4) Uani 1 1 d D . . . .
H11A H 0.145059 0.332517 -0.187694 0.163 Uiso 1 1 calc R U . . .
H11B H -0.038148 0.352380 -0.144407 0.163 Uiso 1 1 calc R U . . .
C21A C 0.0959(6) 0.60197(14) 0.2714(3) 0.0264(8) Uani 1 1 d . . . . .
C22A C 0.0581(6) 0.60671(14) 0.1678(3) 0.0254(8) Uani 1 1 d . . . . .
C23A C 0.0949(7) 0.64651(14) 0.1321(3) 0.0321(9) Uani 1 1 d . . . . .
H23A H 0.140027 0.668861 0.173250 0.038 Uiso 1 1 calc R U . . .
C24A C 0.0663(7) 0.65386(16) 0.0368(3) 0.0361(10) Uani 1 1 d . . . . .
H24A H 0.088568 0.681138 0.012392 0.043 Uiso 1 1 calc R U . . .
C25A C 0.0050(6) 0.62066(16) -0.0213(3) 0.0332(9) Uani 1 1 d . . . . .
C26A C -0.0291(7) 0.58094(16) 0.0119(3) 0.0342(9) Uani 1 1 d . . . . .
H26A H -0.070111 0.558472 -0.029769 0.041 Uiso 1 1 calc R U . . .
C27A C -0.0026(6) 0.57406(15) 0.1073(3) 0.0318(9) Uani 1 1 d . . . . .
H27A H -0.026433 0.546748 0.131121 0.038 Uiso 1 1 calc R U . . .
C31A C 0.3179(8) 0.33972(16) 0.1481(4) 0.0412(11) Uani 1 1 d . . . . .
C32A C 0.1831(8) 0.3055(2) 0.1348(4) 0.0501(12) Uani 1 1 d . . . . .
H32A H 0.056263 0.311416 0.108111 0.060 Uiso 1 1 calc R U . . .
C33A C 0.2324(9) 0.26498(19) 0.1593(5) 0.0534(14) Uani 1 1 d . . . . .
H33A H 0.140531 0.242912 0.149995 0.064 Uiso 1 1 calc R U . . .
C34A C 0.4217(9) 0.25565(19) 0.1989(4) 0.0470(12) Uani 1 1 d . . . . .
C35A C 0.4824(12) 0.2125(2) 0.2224(5) 0.0618(17) Uani 1 1 d . . . . .
H35A H 0.394891 0.189570 0.212386 0.074 Uiso 1 1 calc R U . . .
C36A C 0.6697(11) 0.2050(2) 0.2598(5) 0.0619(17) Uani 1 1 d . . . . .
H36A H 0.711546 0.176981 0.275915 0.074 Uiso 1 1 calc R U . . .
C37A C 0.7936(12) 0.2384(3) 0.2731(5) 0.0676(19) Uani 1 1 d . . . . .
H37A H 0.921440 0.232922 0.298865 0.081 Uiso 1 1 calc R U . . .
C38A C 0.7418(10) 0.2790(2) 0.2512(5) 0.0585(15) Uani 1 1 d . . . . .
H38A H 0.832801 0.301239 0.261274 0.070 Uiso 1 1 calc R U . . .
C39A C 0.5564(9) 0.28808(17) 0.2141(4) 0.0433(11) Uani 1 1 d . . . . .
C40A C 0.4946(9) 0.33035(18) 0.1872(4) 0.0456(11) Uani 1 1 d . . . . .
H40A H 0.584120 0.352855 0.197653 0.055 Uiso 1 1 calc R U . . .
C41A C 0.1178(6) 0.51492(13) 0.5337(3) 0.0252(8) Uani 1 1 d . . . . .
C42A C 0.1193(7) 0.47547(15) 0.5781(3) 0.0360(9) Uani 1 1 d . . . . .
H42A H 0.099665 0.450236 0.542108 0.043 Uiso 1 1 calc R U . . .
C43A C 0.1496(7) 0.47293(16) 0.6752(3) 0.0377(10) Uani 1 1 d . . . . .
H43A H 0.150372 0.445945 0.704590 0.045 Uiso 1 1 calc R U . . .
C44A C 0.1786(6) 0.50955(14) 0.7291(3) 0.0281(8) Uani 1 1 d . . . . .
C45A C 0.1836(6) 0.54925(14) 0.6847(3) 0.0294(8) Uani 1 1 d . . . . .
H45A H 0.208661 0.574410 0.720390 0.035 Uiso 1 1 calc R U . . .
C46A C 0.1519(6) 0.55136(13) 0.5889(3) 0.0274(8) Uani 1 1 d . . . . .
H46A H 0.153243 0.578329 0.559613 0.033 Uiso 1 1 calc R U . . .
C47A C 0.2021(6) 0.50691(15) 0.8286(3) 0.0323(9) Uani 1 1 d . . . . .
Br1B Br 0.71382(8) 0.47650(2) 0.93329(4) 0.04871(16) Uani 1 1 d . . . . .
Si1B Si 0.8370(2) 0.74271(4) 0.44882(9) 0.0408(3) Uani 1 1 d . . . . .
O1B O 0.4388(4) 0.61780(10) 0.4772(2) 0.0296(6) Uani 1 1 d D . . . .
H1OB H 0.326(4) 0.6181(15) 0.452(3) 0.023(12) Uiso 1 1 d D . . . .
O2B O 0.6541(5) 0.47037(11) 0.4590(2) 0.0396(7) Uani 1 1 d . . . . .
N1B N 0.5865(5) 0.54636(12) 0.3793(2) 0.0278(7) Uani 1 1 d . . . . .
N2B N 0.5946(5) 0.54066(12) 0.4736(3) 0.0291(7) Uani 1 1 d D . . . .
H2NB H 0.551(8) 0.5617(14) 0.507(4) 0.036(14) Uiso 1 1 d D . . . .
N3B N 0.4647(7) 0.60473(15) -0.1275(3) 0.0417(9) Uani 1 1 d . . . . .
C1B C 0.5686(6) 0.58479(13) 0.3477(3) 0.0242(8) Uani 1 1 d . . . . .
C2B C 0.5630(6) 0.62445(13) 0.4082(3) 0.0263(8) Uani 1 1 d . . . . .
H2BA H 0.517272 0.649273 0.368259 0.032 Uiso 1 1 calc R U . . .
C3B C 0.7645(6) 0.63328(14) 0.4571(3) 0.0279(8) Uani 1 1 d . . . . .
H3BA H 0.822536 0.606111 0.480789 0.034 Uiso 1 1 calc R U . . .
H3BB H 0.841885 0.644700 0.411096 0.034 Uiso 1 1 calc R U . . .
C4B C 0.7711(6) 0.66453(13) 0.5377(3) 0.0290(8) Uani 1 1 d . . . . .
C5B C 0.6900(8) 0.70807(14) 0.5184(3) 0.0370(10) Uani 1 1 d . . . . .
H5BA H 0.679314 0.722286 0.578297 0.044 Uiso 1 1 calc R U . . .
H5BB H 0.560351 0.705364 0.484019 0.044 Uiso 1 1 calc R U . . .
C6B C 0.8497(8) 0.65285(15) 0.6214(3) 0.0387(10) Uani 1 1 d . . . . .
H6BA H 0.856153 0.672306 0.671715 0.058 Uiso 1 1 calc R U . . .
H6BB H 0.899923 0.624989 0.631306 0.058 Uiso 1 1 calc R U . . .
C7B C 1.0903(9) 0.7250(2) 0.4609(4) 0.0535(13) Uani 1 1 d . . . . .
H7BA H 1.166088 0.746344 0.433471 0.080 Uiso 1 1 calc R U . . .
H7BB H 1.098170 0.697800 0.428598 0.080 Uiso 1 1 calc R U . . .
H7BC H 1.139210 0.721446 0.526840 0.080 Uiso 1 1 calc R U . . .
C8BX C 0.866(4) 0.7982(11) 0.498(3) 0.059(8) Uani 0.460(18) 1 d D . P A 1
H8BA H 0.738005 0.811381 0.490961 0.070 Uiso 0.460(18) 1 calc R U P A 1
H8BB H 0.908254 0.795497 0.565584 0.070 Uiso 0.460(18) 1 calc R U P A 1
C9BX C 0.998(4) 0.8295(7) 0.4600(17) 0.118(7) Uani 0.460(18) 1 d D . P A 1
C10X C 0.908(5) 0.8533(7) 0.3810(17) 0.118(7) Uani 0.460(18) 1 d D . P A 1
H10D H 0.774646 0.858459 0.387874 0.177 Uiso 0.460(18) 1 calc R U P A 1
H10E H 0.914822 0.837144 0.323896 0.177 Uiso 0.460(18) 1 calc R U P A 1
H10F H 0.973302 0.880608 0.377547 0.177 Uiso 0.460(18) 1 calc R U P A 1
C11X C 1.181(4) 0.8367(7) 0.5079(17) 0.118(7) Uani 0.460(18) 1 d D . P A 1
H11D H 1.257602 0.858936 0.488890 0.177 Uiso 0.460(18) 1 calc R U P A 1
H11E H 1.228736 0.819232 0.559341 0.177 Uiso 0.460(18) 1 calc R U P A 1
C8BY C 0.796(4) 0.7992(8) 0.493(2) 0.053(6) Uani 0.540(18) 1 d D . P A 2
H8BC H 0.666261 0.800199 0.510464 0.064 Uiso 0.540(18) 1 calc R U P A 2
H8BD H 0.885910 0.803782 0.550310 0.064 Uiso 0.540(18) 1 calc R U P A 2
C9BY C 0.816(3) 0.8360(5) 0.4281(15) 0.102(4) Uani 0.540(18) 1 d D . P A 2
C10Y C 0.650(3) 0.8545(5) 0.3820(16) 0.102(4) Uani 0.540(18) 1 d D . P A 2
H10G H 0.663383 0.885470 0.382518 0.152 Uiso 0.540(18) 1 calc R U P A 2
H10H H 0.541872 0.846493 0.413608 0.152 Uiso 0.540(18) 1 calc R U P A 2
H10I H 0.628196 0.844341 0.317613 0.152 Uiso 0.540(18) 1 calc R U P A 2
C11Y C 1.004(3) 0.8466(6) 0.4153(19) 0.102(4) Uani 0.540(18) 1 d D . P A 2
H11F H 1.025969 0.868045 0.372036 0.152 Uiso 0.540(18) 1 calc R U P A 2
H11G H 1.107909 0.832241 0.449927 0.152 Uiso 0.540(18) 1 calc R U P A 2
C21B C 0.6289(6) 0.50063(14) 0.5079(3) 0.0310(9) Uani 1 1 d . . . . .
C22B C 0.6433(6) 0.49663(15) 0.6116(3) 0.0301(9) Uani 1 1 d . . . . .
C23B C 0.6431(10) 0.45541(19) 0.6481(4) 0.0515(13) Uani 1 1 d . . . . .
H23B H 0.627036 0.431653 0.607415 0.062 Uiso 1 1 calc R U . . .
C24B C 0.6662(10) 0.44921(18) 0.7435(4) 0.0544(15) Uani 1 1 d . . . . .
H24B H 0.670924 0.421287 0.768566 0.065 Uiso 1 1 calc R U . . .
C25B C 0.6824(7) 0.48451(17) 0.8021(3) 0.0386(11) Uani 1 1 d . . . . .
C26B C 0.6829(7) 0.52518(16) 0.7682(3) 0.0349(9) Uani 1 1 d . . . . .
H26B H 0.697217 0.548782 0.809348 0.042 Uiso 1 1 calc R U . . .
C27B C 0.6621(6) 0.53129(14) 0.6722(3) 0.0316(9) Uani 1 1 d . . . . .
H27B H 0.660724 0.559320 0.647800 0.038 Uiso 1 1 calc R U . . .
C31B C 0.7326(8) 0.74174(15) 0.3233(3) 0.0391(10) Uani 1 1 d . . . . .
C32B C 0.8417(8) 0.73021(17) 0.2523(4) 0.0432(11) Uani 1 1 d . . . . .
H32B H 0.968793 0.720818 0.269054 0.052 Uiso 1 1 calc R U . . .
C33B C 0.7680(9) 0.73231(18) 0.1603(4) 0.0461(12) Uani 1 1 d . . . . .
H33B H 0.845888 0.725085 0.114465 0.055 Uiso 1 1 calc R U . . .
C34B C 0.5791(8) 0.74498(16) 0.1324(4) 0.0405(10) Uani 1 1 d . . . . .
C35B C 0.4981(10) 0.7476(2) 0.0376(4) 0.0514(13) Uani 1 1 d . . . . .
H35B H 0.573666 0.740617 -0.009374 0.062 Uiso 1 1 calc R U . . .
C36B C 0.3167(10) 0.7596(2) 0.0128(5) 0.0602(16) Uani 1 1 d . . . . .
H36B H 0.265712 0.760660 -0.051092 0.072 Uiso 1 1 calc R U . . .
C37B C 0.2027(10) 0.7706(3) 0.0797(6) 0.0677(19) Uani 1 1 d . . . . .
H37B H 0.074966 0.779143 0.061448 0.081 Uiso 1 1 calc R U . . .
C38B C 0.2766(9) 0.7689(3) 0.1737(5) 0.0617(17) Uani 1 1 d . . . . .
H38B H 0.199334 0.776809 0.219286 0.074 Uiso 1 1 calc R U . . .
C39B C 0.4642(8) 0.75558(18) 0.2015(4) 0.0441(11) Uani 1 1 d . . . . .
C40B C 0.5474(9) 0.75358(18) 0.2960(4) 0.0476(12) Uani 1 1 d . . . . .
H40B H 0.471365 0.760783 0.342598 0.057 Uiso 1 1 calc R U . . .
C41B C 0.5543(6) 0.58924(13) 0.2452(3) 0.0251(8) Uani 1 1 d . . . . .
C42B C 0.5876(6) 0.62760(15) 0.2031(3) 0.0301(8) Uani 1 1 d . . . . .
H42B H 0.625019 0.651726 0.240475 0.036 Uiso 1 1 calc R U . . .
C43B C 0.5668(6) 0.63119(16) 0.1066(3) 0.0318(8) Uani 1 1 d . . . . .
H43B H 0.591229 0.657518 0.078477 0.038 Uiso 1 1 calc R U . . .
C44B C 0.5108(6) 0.59644(15) 0.0522(3) 0.0291(8) Uani 1 1 d . . . . .
C45B C 0.4785(6) 0.55736(15) 0.0922(3) 0.0310(9) Uani 1 1 d . . . . .
H45B H 0.442452 0.533332 0.054193 0.037 Uiso 1 1 calc R U . . .
C46B C 0.4998(6) 0.55403(14) 0.1880(3) 0.0290(8) Uani 1 1 d . . . . .
H46B H 0.477248 0.527496 0.215748 0.035 Uiso 1 1 calc R U . . .
C47B C 0.4850(6) 0.60074(15) -0.0479(3) 0.0324(9) Uani 1 1 d . . . . .

loop_
_atom_site_aniso_label
_atom_site_aniso_U_11
_atom_site_aniso_U_22
_atom_site_aniso_U_33
_atom_site_aniso_U_23
_atom_site_aniso_U_13
_atom_site_aniso_U_12
Br1A 0.0399(3) 0.0719(3) 0.0235(2) 0.0082(2) 0.00307(18) 0.0102(2)
Si1A 0.0675(10) 0.0442(7) 0.0392(7) 0.0004(6) 0.0115(7) 0.0208(7)
O1A 0.0282(15) 0.0454(16) 0.0251(14) -0.0080(12) 0.0027(12) -0.0023(13)
O2A 0.0296(14) 0.0326(13) 0.0246(13) -0.0025(12) -0.0015(11) 0.0031(12)
N1A 0.0239(16) 0.0345(17) 0.0210(16) 0.0002(13) 0.0015(13) 0.0028(14)
N2A 0.0290(17) 0.0318(17) 0.0187(16) -0.0035(13) 0.0022(13) -0.0003(13)
N3A 0.041(2) 0.055(2) 0.030(2) 0.0041(18) 0.0031(17) -0.0043(19)
C1A 0.0186(18) 0.0319(19) 0.026(2) -0.0025(16) 0.0033(15) 0.0005(15)
C2A 0.030(2) 0.0327(19) 0.0263(19) -0.0015(17) 0.0042(17) -0.0049(17)
C3A 0.039(2) 0.037(2) 0.037(2) 0.0020(17) 0.013(2) 0.0049(18)
C4A 0.073(4) 0.044(3) 0.049(3) -0.002(2) 0.032(3) 0.013(3)
C5A 0.054(3) 0.049(3) 0.067(4) -0.014(3) 0.007(3) 0.004(2)
C6A 0.159(9) 0.042(3) 0.057(4) -0.002(3) 0.039(5) -0.006(4)
C7A 0.093(6) 0.049(3) 0.084(5) 0.005(3) 0.037(4) -0.005(3)
C8A 0.189(12) 0.063(4) 0.048(4) -0.002(3) -0.010(5) 0.058(6)
C9A 0.139(8) 0.041(3) 0.042(3) 0.004(2) 0.013(4) 0.005(4)
C10A 0.128(10) 0.120(8) 0.079(6) -0.021(6) 0.051(7) -0.035(7)
C11A 0.163(12) 0.095(6) 0.068(6) -0.019(5) 0.018(7) -0.012(7)
C21A 0.0182(17) 0.0361(19) 0.025(2) 0.0008(16) 0.0024(15) 0.0080(15)
C22A 0.0182(17) 0.0348(19) 0.0233(19) 0.0030(15) 0.0027(14) 0.0065(15)
C23A 0.029(2) 0.038(2) 0.029(2) -0.0028(17) 0.0027(17) 0.0029(17)
C24A 0.033(2) 0.044(2) 0.032(2) 0.0085(18) 0.0063(18) 0.0024(19)
C25A 0.0253(19) 0.054(3) 0.0196(19) 0.0040(17) 0.0027(15) 0.0091(18)
C26A 0.031(2) 0.047(2) 0.024(2) -0.0044(18) -0.0009(17) 0.0065(19)
C27A 0.029(2) 0.040(2) 0.026(2) 0.0026(17) 0.0028(17) 0.0065(18)
C31A 0.051(3) 0.039(2) 0.036(2) 0.0000(19) 0.013(2) 0.010(2)
C32A 0.040(3) 0.061(3) 0.050(3) -0.009(2) 0.009(2) 0.003(2)
C33A 0.049(3) 0.052(3) 0.062(4) -0.013(3) 0.020(3) -0.012(2)
C34A 0.049(3) 0.057(3) 0.038(3) -0.004(2) 0.017(2) 0.001(2)
C35A 0.080(5) 0.053(3) 0.058(4) -0.006(3) 0.029(3) -0.003(3)
C36A 0.080(5) 0.046(3) 0.064(4) 0.016(3) 0.026(3) 0.025(3)
C37A 0.072(4) 0.074(4) 0.055(4) 0.014(3) 0.003(3) 0.025(4)
C38A 0.055(4) 0.062(3) 0.056(4) 0.006(3) 0.001(3) 0.002(3)
C39A 0.052(3) 0.042(2) 0.038(2) -0.002(2) 0.014(2) 0.000(2)
C40A 0.051(3) 0.046(3) 0.041(3) 0.002(2) 0.008(2) -0.002(2)
C41A 0.0191(18) 0.034(2) 0.023(2) 0.0001(15) 0.0040(15) -0.0009(15)
C42A 0.047(3) 0.0315(19) 0.029(2) 0.0022(18) 0.0015(18) -0.003(2)
C43A 0.043(2) 0.037(2) 0.032(2) 0.0051(19) 0.0008(19) -0.001(2)
C44A 0.0199(18) 0.038(2) 0.026(2) 0.0037(16) 0.0046(16) 0.0004(16)
C45A 0.029(2) 0.036(2) 0.024(2) -0.0027(16) 0.0028(16) -0.0011(17)
C46A 0.0253(19) 0.0322(19) 0.024(2) 0.0012(16) 0.0026(16) 0.0008(16)
C47A 0.025(2) 0.043(2) 0.029(2) 0.0037(17) 0.0030(17) -0.0011(17)
Br1B 0.0424(3) 0.0719(4) 0.0326(3) 0.0199(2) 0.0079(2) 0.0050(2)
Si1B 0.0618(9) 0.0309(5) 0.0302(6) -0.0016(5) 0.0076(6) 0.0016(5)
O1B 0.0231(14) 0.0438(15) 0.0226(13) -0.0052(11) 0.0052(11) 0.0027(12)
O2B 0.0443(18) 0.0381(16) 0.0375(17) -0.0034(13) 0.0097(14) -0.0013(14)
N1B 0.0225(16) 0.0395(18) 0.0218(16) -0.0022(14) 0.0042(13) -0.0009(14)
N2B 0.0299(18) 0.0363(18) 0.0212(17) 0.0009(14) 0.0042(14) 0.0020(14)
N3B 0.042(2) 0.057(2) 0.026(2) 0.0005(18) 0.0024(16) 0.0044(19)
C1B 0.0184(17) 0.0354(19) 0.0188(18) -0.0017(15) 0.0024(14) 0.0027(15)
C2B 0.0236(18) 0.035(2) 0.0201(17) -0.0011(15) 0.0029(14) 0.0011(16)
C3B 0.0273(19) 0.0325(18) 0.0233(17) -0.0017(16) 0.0007(15) 0.0013(17)
C4B 0.031(2) 0.033(2) 0.0226(19) 0.0000(15) 0.0025(16) 0.0010(16)
C5B 0.049(3) 0.038(2) 0.023(2) -0.0027(17) 0.0024(19) 0.009(2)
C6B 0.050(3) 0.038(2) 0.025(2) 0.0002(17) -0.004(2) 0.002(2)
C7B 0.049(3) 0.067(3) 0.042(3) -0.004(3) 0.000(2) -0.015(3)
C8BX 0.080(19) 0.045(9) 0.051(10) -0.001(7) 0.011(13) 0.006(12)
C9BX 0.20(2) 0.066(7) 0.087(10) 0.016(6) 0.001(10) -0.042(9)
C10X 0.20(2) 0.066(7) 0.087(10) 0.016(6) 0.001(10) -0.042(9)
C11X 0.20(2) 0.066(7) 0.087(10) 0.016(6) 0.001(10) -0.042(9)
C8BY 0.091(17) 0.031(6) 0.040(8) -0.006(5) 0.016(11) 0.003(9)
C9BY 0.136(11) 0.062(6) 0.103(9) -0.002(5) 0.003(8) 0.008(6)
C10Y 0.136(11) 0.062(6) 0.103(9) -0.002(5) 0.003(8) 0.008(6)
C11Y 0.136(11) 0.062(6) 0.103(9) -0.002(5) 0.003(8) 0.008(6)
C21B 0.023(2) 0.040(2) 0.030(2) 0.0001(17) 0.0051(16) -0.0037(16)
C22B 0.0219(19) 0.041(2) 0.029(2) 0.0055(17) 0.0083(16) 0.0003(16)
C23B 0.070(4) 0.043(3) 0.043(3) 0.007(2) 0.014(3) -0.006(3)
C24B 0.077(4) 0.044(3) 0.044(3) 0.015(2) 0.016(3) -0.005(3)
C25B 0.027(2) 0.056(3) 0.034(2) 0.013(2) 0.0069(18) 0.006(2)
C26B 0.030(2) 0.045(2) 0.029(2) 0.0047(19) 0.0039(18) 0.0076(18)
C27B 0.026(2) 0.038(2) 0.030(2) 0.0082(17) 0.0020(17) 0.0055(17)
C31B 0.052(3) 0.036(2) 0.031(2) 0.0044(18) 0.011(2) 0.006(2)
C32B 0.048(3) 0.047(2) 0.036(3) 0.002(2) 0.011(2) 0.007(2)
C33B 0.050(3) 0.055(3) 0.036(3) 0.004(2) 0.016(2) 0.004(2)
C34B 0.049(3) 0.041(2) 0.034(2) 0.0092(19) 0.014(2) -0.001(2)
C35B 0.063(4) 0.060(3) 0.033(3) 0.009(2) 0.010(2) -0.007(3)
C36B 0.061(4) 0.071(4) 0.046(3) 0.024(3) -0.002(3) -0.015(3)
C37B 0.042(3) 0.088(5) 0.070(4) 0.026(4) -0.001(3) -0.001(3)
C38B 0.043(3) 0.086(4) 0.058(4) 0.017(3) 0.013(3) 0.007(3)
C39B 0.044(3) 0.051(3) 0.040(3) 0.007(2) 0.013(2) 0.001(2)
C40B 0.055(3) 0.055(3) 0.037(3) 0.008(2) 0.022(2) 0.009(2)
C41B 0.0173(17) 0.0346(19) 0.023(2) -0.0030(16) 0.0011(15) 0.0052(15)
C42B 0.0287(19) 0.038(2) 0.0234(19) -0.0048(17) 0.0033(15) 0.0036(18)
C43B 0.032(2) 0.038(2) 0.026(2) 0.0045(18) 0.0071(16) 0.0071(18)
C44B 0.0229(19) 0.045(2) 0.0187(19) -0.0002(16) 0.0019(15) 0.0091(17)
C45B 0.027(2) 0.042(2) 0.025(2) -0.0068(17) 0.0043(16) -0.0022(17)
C46B 0.0250(19) 0.036(2) 0.026(2) -0.0017(16) 0.0032(16) -0.0011(17)
C47B 0.028(2) 0.045(2) 0.024(2) 0.0004(17) 0.0040(17) 0.0065(18)

loop_
_atom_type_symbol
_atom_type_description
_atom_type_scat_dispersion_real
_atom_type_scat_dispersion_imag
_atom_type_scat_source
C C 0.0181 0.0091 'International Tables Vol C Tables 4.2.6.8 and 6.1.1.4'
H H 0.0000 0.0000 'International Tables Vol C Tables 4.2.6.8 and 6.1.1.4'
N N 0.0311 0.0180 'International Tables Vol C Tables 4.2.6.8 and 6.1.1.4'
O O 0.0492 0.0322 'International Tables Vol C Tables 4.2.6.8 and 6.1.1.4'
Si Si 0.2541 0.3302 'International Tables Vol C Tables 4.2.6.8 and 6.1.1.4'
Br Br -0.6763 1.2805 'International Tables Vol C Tables 4.2.6.8 and 6.1.1.4'

loop_
_geom_angle_atom_site_label_1
_geom_angle_atom_site_label_2
_geom_angle_atom_site_label_3
_geom_angle
_geom_angle_site_symmetry_1
_geom_angle_site_symmetry_3
_geom_angle_publ_flag
C8A Si1A C5A 109.4(5) . . ?
C8A Si1A C31A 112.8(3) . . ?
C5A Si1A C31A 109.4(3) . . ?
C8A Si1A C7A 107.2(5) . . ?
C5A Si1A C7A 108.7(3) . . ?
C31A Si1A C7A 109.3(3) . . ?
C1A N1A N2A 117.3(3) . . ?
C21A N2A N1A 117.5(3) . . ?
N1A C1A C41A 114.3(4) . . ?
N1A C1A C2A 125.6(4) . . ?
C41A C1A C2A 120.1(4) . . ?
O1A C2A C3A 108.8(4) . . ?
O1A C2A C1A 111.3(3) . . ?
C3A C2A C1A 110.7(4) . . ?
C4A C3A C2A 111.7(4) . . ?
C6A C4A C5A 119.3(6) . . ?
C6A C4A C3A 121.0(6) . . ?
C5A C4A C3A 119.6(5) . . ?
C4A C5A Si1A 111.9(5) . . ?
C9A C8A Si1A 121.2(6) . . ?
C11A C9A C10A 119.1(9) . . ?
C11A C9A C8A 121.3(11) . . ?
C10A C9A C8A 119.5(9) . . ?
O2A C21A N2A 122.6(4) . . ?
O2A C21A C22A 121.6(4) . . ?
N2A C21A C22A 115.8(4) . . ?
C27A C22A C23A 119.3(4) . . ?
C27A C22A C21A 124.1(4) . . ?
C23A C22A C21A 116.5(4) . . ?
C24A C23A C22A 120.7(4) . . ?
C25A C24A C23A 118.4(4) . . ?
C26A C25A C24A 122.2(4) . . ?
C26A C25A Br1A 119.2(4) . . ?
C24A C25A Br1A 118.6(4) . . ?
C25A C26A C27A 119.0(4) . . ?
C22A C27A C26A 120.4(4) . . ?
C40A C31A C32A 117.5(5) . . ?
C40A C31A Si1A 122.8(4) . . ?
C32A C31A Si1A 119.7(4) . . ?
C33A C32A C31A 121.7(6) . . ?
C32A C33A C34A 119.8(6) . . ?
C39A C34A C33A 120.3(5) . . ?
C39A C34A C35A 118.1(6) . . ?
C33A C34A C35A 121.6(6) . . ?
C36A C35A C34A 119.2(6) . . ?
C37A C36A C35A 119.4(6) . . ?
C38A C37A C36A 122.8(7) . . ?
C37A C38A C39A 120.0(7) . . ?
C38A C39A C34A 120.5(5) . . ?
C38A C39A C40A 122.4(6) . . ?
C34A C39A C40A 117.1(5) . . ?
C31A C40A C39A 123.6(5) . . ?
C42A C41A C46A 118.2(4) . . ?
C42A C41A C1A 121.7(4) . . ?
C46A C41A C1A 120.1(4) . . ?
C41A C42A C43A 120.4(4) . . ?
C44A C43A C42A 120.7(4) . . ?
C43A C44A C45A 119.2(4) . . ?
C43A C44A C47A 120.4(4) . . ?
C45A C44A C47A 120.4(4) . . ?
C46A C45A C44A 119.6(4) . . ?
C45A C46A C41A 122.0(4) . . ?
N3A C47A C44A 178.7(5) . . ?
C7B Si1B C31B 109.5(3) . . ?
C7B Si1B C8BX 100.9(9) . . ?
C31B Si1B C8BX 113.1(10) . . ?
C7B Si1B C5B 111.9(3) . . ?
C31B Si1B C5B 109.6(2) . . ?
C8BX Si1B C5B 111.6(9) . . ?
C7B Si1B C8BY 115.7(9) . . ?
C31B Si1B C8BY 106.3(8) . . ?
C5B Si1B C8BY 103.5(7) . . ?
C1B N1B N2B 117.7(3) . . ?
C21B N2B N1B 117.7(4) . . ?
N1B C1B C41B 115.7(4) . . ?
N1B C1B C2B 124.6(4) . . ?
C41B C1B C2B 119.7(3) . . ?
O1B C2B C1B 110.4(3) . . ?
O1B C2B C3B 109.0(3) . . ?
C1B C2B C3B 108.5(3) . . ?
C4B C3B C2B 113.6(3) . . ?
C6B C4B C5B 122.0(4) . . ?
C6B C4B C3B 119.5(4) . . ?
C5B C4B C3B 118.5(4) . . ?
C4B C5B Si1B 113.5(3) . . ?
C9BX C8BX Si1B 120(3) . . ?
C11X C9BX C10X 126(2) . . ?
C11X C9BX C8BX 120(2) . . ?
C10X C9BX C8BX 113(2) . . ?
C9BY C8BY Si1B 118(2) . . ?
C10Y C9BY C11Y 126.1(19) . . ?
C10Y C9BY C8BY 118.0(19) . . ?
C11Y C9BY C8BY 115.7(19) . . ?
O2B C21B N2B 122.9(4) . . ?
O2B C21B C22B 121.7(4) . . ?
N2B C21B C22B 115.4(4) . . ?
C27B C22B C23B 119.3(4) . . ?
C27B C22B C21B 123.7(4) . . ?
C23B C22B C21B 117.0(4) . . ?
C24B C23B C22B 120.2(5) . . ?
C23B C24B C25B 119.1(5) . . ?
C26B C25B C24B 121.9(5) . . ?
C26B C25B Br1B 118.5(4) . . ?
C24B C25B Br1B 119.6(4) . . ?
C25B C26B C27B 118.8(5) . . ?
C26B C27B C22B 120.7(4) . . ?
C40B C31B C32B 117.2(5) . . ?
C40B C31B Si1B 120.9(4) . . ?
C32B C31B Si1B 121.9(4) . . ?
C33B C32B C31B 121.5(5) . . ?
C32B C33B C34B 121.2(5) . . ?
C33B C34B C39B 118.9(5) . . ?
C33B C34B C35B 122.7(5) . . ?
C39B C34B C35B 118.5(5) . . ?
C36B C35B C34B 121.4(6) . . ?
C35B C36B C37B 120.8(6) . . ?
C36B C37B C38B 119.8(6) . . ?
C37B C38B C39B 120.5(7) . . ?
C38B C39B C34B 118.9(6) . . ?
C38B C39B C40B 123.0(6) . . ?
C34B C39B C40B 118.0(5) . . ?
C31B C40B C39B 123.2(5) . . ?
C42B C41B C46B 118.3(4) . . ?
C42B C41B C1B 122.1(4) . . ?
C46B C41B C1B 119.5(4) . . ?
C41B C42B C43B 120.9(4) . . ?
C44B C43B C42B 119.7(4) . . ?
C43B C44B C45B 121.0(4) . . ?
C43B C44B C47B 119.3(4) . . ?
C45B C44B C47B 119.7(4) . . ?
C46B C45B C44B 119.0(4) . . ?
C45B C46B C41B 121.2(4) . . ?
N3B C47B C44B 179.1(5) . . ?

loop_
_geom_bond_atom_site_label_1
_geom_bond_atom_site_label_2
_geom_bond_distance
_geom_bond_site_symmetry_2
_geom_bond_publ_flag
Br1A C25A 1.897(4) . ?
Si1A C8A 1.858(8) . ?
Si1A C5A 1.865(7) . ?
Si1A C31A 1.883(5) . ?
Si1A C7A 1.899(9) . ?
O1A C2A 1.439(5) . ?
O2A C21A 1.227(6) . ?
N1A C1A 1.296(6) . ?
N1A N2A 1.379(5) . ?
N2A C21A 1.360(6) . ?
N3A C47A 1.142(7) . ?
C1A C41A 1.484(6) . ?
C1A C2A 1.531(6) . ?
C2A C3A 1.525(6) . ?
C3A C4A 1.524(8) . ?
C4A C6A 1.287(10) . ?
C4A C5A 1.519(10) . ?
C8A C9A 1.491(11) . ?
C9A C11A 1.348(14) . ?
C9A C10A 1.466(15) . ?
C21A C22A 1.499(6) . ?
C22A C27A 1.382(7) . ?
C22A C23A 1.394(6) . ?
C23A C24A 1.390(7) . ?
C24A C25A 1.375(7) . ?
C25A C26A 1.373(7) . ?
C26A C27A 1.390(7) . ?
C31A C40A 1.338(8) . ?
C31A C32A 1.436(8) . ?
C32A C33A 1.357(9) . ?
C33A C34A 1.420(9) . ?
C34A C39A 1.396(8) . ?
C34A C35A 1.452(9) . ?
C35A C36A 1.387(11) . ?
C36A C37A 1.368(12) . ?
C37A C38A 1.355(10) . ?
C38A C39A 1.384(9) . ?
C39A C40A 1.438(8) . ?
C41A C42A 1.398(6) . ?
C41A C46A 1.402(6) . ?
C42A C43A 1.400(7) . ?
C43A C44A 1.392(7) . ?
C44A C45A 1.408(6) . ?
C44A C47A 1.434(6) . ?
C45A C46A 1.379(6) . ?
Br1B C25B 1.905(5) . ?
Si1B C7B 1.870(7) . ?
Si1B C31B 1.872(5) . ?
Si1B C8BX 1.89(4) . ?
Si1B C5B 1.896(5) . ?
Si1B C8BY 1.92(3) . ?
O1B C2B 1.440(5) . ?
O2B C21B 1.216(6) . ?
N1B C1B 1.293(6) . ?
N1B N2B 1.374(5) . ?
N2B C21B 1.364(6) . ?
N3B C47B 1.153(7) . ?
C1B C41B 1.485(5) . ?
C1B C2B 1.530(5) . ?
C2B C3B 1.535(5) . ?
C3B C4B 1.524(6) . ?
C4B C6B 1.319(7) . ?
C4B C5B 1.498(6) . ?
C8BX C9BX 1.52(2) . ?
C9BX C11X 1.41(2) . ?
C9BX C10X 1.45(2) . ?
C8BY C9BY 1.513(19) . ?
C9BY C10Y 1.40(2) . ?
C9BY C11Y 1.41(2) . ?
C21B C22B 1.501(6) . ?
C22B C27B 1.396(7) . ?
C22B C23B 1.401(7) . ?
C23B C24B 1.386(9) . ?
C24B C25B 1.394(9) . ?
C25B C26B 1.371(7) . ?
C26B C27B 1.396(7) . ?
C31B C40B 1.373(8) . ?
C31B C32B 1.420(7) . ?
C32B C33B 1.369(8) . ?
C33B C34B 1.406(8) . ?
C34B C39B 1.419(8) . ?
C34B C35B 1.420(8) . ?
C35B C36B 1.345(10) . ?
C36B C37B 1.391(12) . ?
C37B C38B 1.395(11) . ?
C38B C39B 1.403(9) . ?
C39B C40B 1.420(8) . ?
C41B C42B 1.388(6) . ?
C41B C46B 1.406(6) . ?
C42B C43B 1.394(6) . ?
C43B C44B 1.375(7) . ?
C44B C45B 1.392(7) . ?
C44B C47B 1.448(6) . ?
C45B C46B 1.384(6) . ?

loop_
_geom_torsion_atom_site_label_1
_geom_torsion_atom_site_label_2
_geom_torsion_atom_site_label_3
_geom_torsion_atom_site_label_4
_geom_torsion
_geom_torsion_site_symmetry_1
_geom_torsion_site_symmetry_2
_geom_torsion_site_symmetry_3
_geom_torsion_site_symmetry_4
_geom_torsion_publ_flag
C1A N1A N2A C21A -175.7(4) . . . . ?
N2A N1A C1A C41A -179.1(3) . . . . ?
N2A N1A C1A C2A 1.8(6) . . . . ?
N1A C1A C2A O1A -41.5(6) . . . . ?
C41A C1A C2A O1A 139.5(4) . . . . ?
N1A C1A C2A C3A 79.7(5) . . . . ?
C41A C1A C2A C3A -99.3(4) . . . . ?
O1A C2A C3A C4A -70.0(5) . . . . ?
C1A C2A C3A C4A 167.4(4) . . . . ?
C2A C3A C4A C6A -85.0(9) . . . . ?
C2A C3A C4A C5A 90.9(6) . . . . ?
C6A C4A C5A Si1A -80.2(9) . . . . ?
C3A C4A C5A Si1A 103.9(5) . . . . ?
C8A Si1A C5A C4A -170.2(5) . . . . ?
C31A Si1A C5A C4A 65.8(5) . . . . ?
C7A Si1A C5A C4A -53.5(6) . . . . ?
C5A Si1A C8A C9A -155.2(9) . . . . ?
C31A Si1A C8A C9A -33.3(12) . . . . ?
C7A Si1A C8A C9A 87.2(10) . . . . ?
Si1A C8A C9A C11A 128.6(10) . . . . ?
Si1A C8A C9A C10A -48.2(13) . . . . ?
N1A N2A C21A O2A -0.1(6) . . . . ?
N1A N2A C21A C22A 178.2(3) . . . . ?
O2A C21A C22A C27A 176.3(4) . . . . ?
N2A C21A C22A C27A -2.0(6) . . . . ?
O2A C21A C22A C23A -1.2(6) . . . . ?
N2A C21A C22A C23A -179.5(4) . . . . ?
C27A C22A C23A C24A 1.7(7) . . . . ?
C21A C22A C23A C24A 179.3(4) . . . . ?
C22A C23A C24A C25A -1.4(7) . . . . ?
C23A C24A C25A C26A 0.2(7) . . . . ?
C23A C24A C25A Br1A 179.9(3) . . . . ?
C24A C25A C26A C27A 0.7(7) . . . . ?
Br1A C25A C26A C27A -179.0(3) . . . . ?
C23A C22A C27A C26A -0.8(6) . . . . ?
C21A C22A C27A C26A -178.2(4) . . . . ?
C25A C26A C27A C22A -0.4(7) . . . . ?
C8A Si1A C31A C40A 123.6(7) . . . . ?
C5A Si1A C31A C40A -114.4(5) . . . . ?
C7A Si1A C31A C40A 4.4(6) . . . . ?
C8A Si1A C31A C32A -58.2(7) . . . . ?
C5A Si1A C31A C32A 63.8(5) . . . . ?
C7A Si1A C31A C32A -177.3(5) . . . . ?
C40A C31A C32A C33A -1.0(9) . . . . ?
Si1A C31A C32A C33A -179.3(5) . . . . ?
C31A C32A C33A C34A -0.3(9) . . . . ?
C32A C33A C34A C39A 1.1(9) . . . . ?
C32A C33A C34A C35A -177.3(6) . . . . ?
C39A C34A C35A C36A 0.7(9) . . . . ?
C33A C34A C35A C36A 179.1(6) . . . . ?
C34A C35A C36A C37A -0.4(10) . . . . ?
C35A C36A C37A C38A -0.1(11) . . . . ?
C36A C37A C38A C39A 0.4(12) . . . . ?
C37A C38A C39A C34A -0.1(10) . . . . ?
C37A C38A C39A C40A -178.3(6) . . . . ?
C33A C34A C39A C38A -178.9(6) . . . . ?
C35A C34A C39A C38A -0.4(8) . . . . ?
C33A C34A C39A C40A -0.6(8) . . . . ?
C35A C34A C39A C40A 177.8(5) . . . . ?
C32A C31A C40A C39A 1.4(8) . . . . ?
Si1A C31A C40A C39A 179.7(4) . . . . ?
C38A C39A C40A C31A 177.6(6) . . . . ?
C34A C39A C40A C31A -0.7(8) . . . . ?
N1A C1A C41A C42A -173.5(4) . . . . ?
C2A C1A C41A C42A 5.6(6) . . . . ?
N1A C1A C41A C46A 7.9(6) . . . . ?
C2A C1A C41A C46A -172.9(4) . . . . ?
C46A C41A C42A C43A 1.6(7) . . . . ?
C1A C41A C42A C43A -177.0(4) . . . . ?
C41A C42A C43A C44A 0.0(8) . . . . ?
C42A C43A C44A C45A -2.2(7) . . . . ?
C42A C43A C44A C47A 177.5(4) . . . . ?
C43A C44A C45A C46A 2.7(6) . . . . ?
C47A C44A C45A C46A -177.0(4) . . . . ?
C44A C45A C46A C41A -1.1(7) . . . . ?
C42A C41A C46A C45A -1.0(6) . . . . ?
C1A C41A C46A C45A 177.6(4) . . . . ?
C1B N1B N2B C21B -174.8(4) . . . . ?
N2B N1B C1B C41B -178.1(3) . . . . ?
N2B N1B C1B C2B 2.3(6) . . . . ?
N1B C1B C2B O1B -45.5(5) . . . . ?
C41B C1B C2B O1B 135.0(4) . . . . ?
N1B C1B C2B C3B 74.0(5) . . . . ?
C41B C1B C2B C3B -105.6(4) . . . . ?
O1B C2B C3B C4B -44.8(5) . . . . ?
C1B C2B C3B C4B -165.1(3) . . . . ?
C2B C3B C4B C6B 122.6(5) . . . . ?
C2B C3B C4B C5B -58.3(5) . . . . ?
C6B C4B C5B Si1B 108.4(5) . . . . ?
C3B C4B C5B Si1B -70.6(5) . . . . ?
C7B Si1B C5B C4B -23.5(4) . . . . ?
C31B Si1B C5B C4B 98.2(4) . . . . ?
C8BX Si1B C5B C4B -135.7(10) . . . . ?
C8BY Si1B C5B C4B -148.7(9) . . . . ?
C7B Si1B C8BX C9BX 54(2) . . . . ?
C31B Si1B C8BX C9BX -63(2) . . . . ?
C5B Si1B C8BX C9BX 172.6(18) . . . . ?
Si1B C8BX C9BX C11X -100(3) . . . . ?
Si1B C8BX C9BX C10X 88(3) . . . . ?
Si1B C8BY C9BY C10Y 102(2) . . . . ?
Si1B C8BY C9BY C11Y -74(3) . . . . ?
N1B N2B C21B O2B 0.8(6) . . . . ?
N1B N2B C21B C22B 177.8(4) . . . . ?
O2B C21B C22B C27B 163.7(4) . . . . ?
N2B C21B C22B C27B -13.4(6) . . . . ?
O2B C21B C22B C23B -14.4(7) . . . . ?
N2B C21B C22B C23B 168.5(5) . . . . ?
C27B C22B C23B C24B -1.6(9) . . . . ?
C21B C22B C23B C24B 176.5(6) . . . . ?
C22B C23B C24B C25B 2.4(10) . . . . ?
C23B C24B C25B C26B -2.4(9) . . . . ?
C23B C24B C25B Br1B 179.9(5) . . . . ?
C24B C25B C26B C27B 1.5(8) . . . . ?
Br1B C25B C26B C27B 179.3(3) . . . . ?
C25B C26B C27B C22B -0.7(7) . . . . ?
C23B C22B C27B C26B 0.8(7) . . . . ?
C21B C22B C27B C26B -177.2(4) . . . . ?
C7B Si1B C31B C40B -179.8(5) . . . . ?
C8BX Si1B C31B C40B -68.2(10) . . . . ?
C5B Si1B C31B C40B 57.1(5) . . . . ?
C8BY Si1B C31B C40B -54.2(9) . . . . ?
C7B Si1B C31B C32B -1.9(5) . . . . ?
C8BX Si1B C31B C32B 109.7(10) . . . . ?
C5B Si1B C31B C32B -125.1(4) . . . . ?
C8BY Si1B C31B C32B 123.7(9) . . . . ?
C40B C31B C32B C33B 2.4(8) . . . . ?
Si1B C31B C32B C33B -175.6(4) . . . . ?
C31B C32B C33B C34B -1.7(9) . . . . ?
C32B C33B C34B C39B -0.2(8) . . . . ?
C32B C33B C34B C35B 179.9(5) . . . . ?
C33B C34B C35B C36B 179.7(6) . . . . ?
C39B C34B C35B C36B -0.2(9) . . . . ?
C34B C35B C36B C37B 0.9(10) . . . . ?
C35B C36B C37B C38B -0.3(11) . . . . ?
C36B C37B C38B C39B -1.0(12) . . . . ?
C37B C38B C39B C34B 1.7(10) . . . . ?
C37B C38B C39B C40B 179.5(7) . . . . ?
C33B C34B C39B C38B 179.0(6) . . . . ?
C35B C34B C39B C38B -1.1(8) . . . . ?
C33B C34B C39B C40B 1.1(8) . . . . ?
C35B C34B C39B C40B -179.0(5) . . . . ?
C32B C31B C40B C39B -1.4(8) . . . . ?
Si1B C31B C40B C39B 176.6(4) . . . . ?
C38B C39B C40B C31B -178.1(6) . . . . ?
C34B C39B C40B C31B -0.3(9) . . . . ?
N1B C1B C41B C42B -161.6(4) . . . . ?
C2B C1B C41B C42B 18.0(6) . . . . ?
N1B C1B C41B C46B 20.3(6) . . . . ?
C2B C1B C41B C46B -160.0(4) . . . . ?
C46B C41B C42B C43B 0.3(6) . . . . ?
C1B C41B C42B C43B -177.8(4) . . . . ?
C41B C42B C43B C44B 0.7(6) . . . . ?
C42B C43B C44B C45B -1.5(6) . . . . ?
C42B C43B C44B C47B 178.5(4) . . . . ?
C43B C44B C45B C46B 1.4(6) . . . . ?
C47B C44B C45B C46B -178.6(4) . . . . ?
C44B C45B C46B C41B -0.4(6) . . . . ?
C42B C41B C46B C45B -0.4(6) . . . . ?
C1B C41B C46B C45B 177.7(4) . . . . ?
